data_7228299
loop_
_publ_author_name
'Mochida, Tomoyuki'
'Ishida, Mai'
'Tominaga, Takumi'
'Takahashi, Kazuyuki'
'Sakurai, Takahiro'
'Ohta, Hitoshi'

_publ_section_title
;
 Paramagnetic ionic plastic crystals containing the octamethylferrocenium
 cation: counteranion dependence of phase transitions and crystal
 structures
;
_journal_name_full 'Phys. Chem. Chem. Phys.'
_journal_paper_doi 10.1039/C7CP02746J
_journal_year 2017
_chemical_formula_sum 'C18 H26 Cl4 Fe2'
_chemical_formula_weight 495.89
_space_group_crystal_system triclinic
_space_group_IT_number 2
_space_group_name_Hall '-P 1'
_space_group_name_H-M_alt 'P -1'
_symmetry_space_group_name_Hall '-P 1'
_symmetry_space_group_name_H-M 'P -1'
_atom_sites_solution_hydrogens geom
_audit_update_record
;
2017-04-03 deposited with the CCDC.
2017-05-23 downloaded from the CCDC.
;
_cell_angle_alpha 70.651(7)
_cell_angle_beta 89.289(8)
_cell_angle_gamma 86.092(7)
_cell_formula_units_Z 4
_cell_length_a 9.064(5)
_cell_length_b 15.866(9)
_cell_length_c 16.381(10)
_cell_measurement_reflns_used 8438
_cell_measurement_temperature 100.(2)
_cell_measurement_theta_max 27.2988
_cell_measurement_theta_min 2.5349
_cell_volume 2217(2)
_computing_cell_refinement 'SAINT V8.37A (Bruker AXS Inc., 2015)'
_computing_data_collection 'Bruker APEX2'
_computing_data_reduction 'SAINT V8.37A (Bruker AXS Inc., 2015)'
_computing_molecular_graphics 'shelXle (C.B. Huebschle, rev 786)'
_computing_publication_material 'Bruker SHELXTL'
_computing_structure_refinement 'SHELXL-2014/7 (Sheldrick, 2014)'
_computing_structure_solution 'XT, VERSION 2014/5'
_diffrn_ambient_temperature 100.(2)
_diffrn_detector_area_resol_mean 8.3333
_diffrn_measured_fraction_theta_full 0.942
_diffrn_measured_fraction_theta_max 0.942
_diffrn_measurement_device_type 'Bruker APEXII CCD area detector'
_diffrn_measurement_method 'phi an_diffrn_radiation_type'
_diffrn_radiation_monochromator 'Bruker Helios multilayer confocal mirror'
_diffrn_radiation_type MoK\a
_diffrn_radiation_wavelength 0.71073
_diffrn_reflns_av_R_equivalents 0.0828
_diffrn_reflns_av_unetI/netI 0.0772
_diffrn_reflns_limit_h_max 11
_diffrn_reflns_limit_h_min -11
_diffrn_reflns_limit_k_max 20
_diffrn_reflns_limit_k_min -18
_diffrn_reflns_limit_l_max 21
_diffrn_reflns_limit_l_min 0
_diffrn_reflns_number 9230
_diffrn_reflns_theta_full 27.33
_diffrn_reflns_theta_max 27.33
_diffrn_reflns_theta_min 1.32
_exptl_absorpt_coefficient_mu 1.789
_exptl_absorpt_correction_T_max 0.81
_exptl_absorpt_correction_T_min 0.61
_exptl_absorpt_correction_type multi-scan
_exptl_absorpt_process_details 'TWINABS - Bruker AXS scaling for twinned crystals - Version 2012/1'
_exptl_crystal_colour green
_exptl_crystal_density_diffrn 1.486
_exptl_crystal_density_method 'not measured'
_exptl_crystal_description block
_exptl_crystal_F_000 1016
_exptl_crystal_size_max 0.220
_exptl_crystal_size_mid 0.140
_exptl_crystal_size_min 0.120
_refine_diff_density_max 3.325
_refine_diff_density_min -1.438
_refine_ls_extinction_method none
_refine_ls_goodness_of_fit_ref 1.159
_refine_ls_hydrogen_treatment constr
_refine_ls_matrix_type full
_refine_ls_number_parameters 451
_refine_ls_number_reflns 9230
_refine_ls_number_restraints 0
_refine_ls_restrained_S_all 1.159
_refine_ls_R_factor_all 0.1067
_refine_ls_R_factor_gt 0.0988
_refine_ls_shift/su_max 0.000
_refine_ls_shift/su_mean 0.000
_refine_ls_structure_factor_coef Fsqd
_refine_ls_weighting_details 'w=1/[\s^2^(Fo^2^)+(0.0002P)^2^+18.6375P] where P=(Fo^2^+2Fc^2^)/3'
_refine_ls_weighting_scheme calc
_refine_ls_wR_factor_gt 0.2648
_refine_ls_wR_factor_ref 0.2694
_reflns_number_gt 8145
_reflns_number_total 9230
_reflns_threshold_expression 'I > 2\s(I)'
_cod_data_source_file c7cp02746j2.cif
_cod_data_source_block OMF-FeCl4
_cod_depositor_comments
;
The following automatic conversions were performed:

'_exptl_absorpt_correction_type' value 'Multi-Scan' changed to
'multi-scan' according to
/home/data/users/saulius/crontab/automatic-downloads/rss-feeds/RSC/lib/dictionaries/cif_core.dic
dictionary named 'cif_core.dic' version 2.4.2 from 2011-04-26.

Automatic conversion script
Id: cif_fix_values 4973 2017-02-22 13:04:09Z antanas 
;
_cod_original_cell_volume 2217.(2)
_cod_database_code 7228299

loop_
_space_group_symop_operation_xyz
'x, y, z'
'-x, -y, -z'

loop_
_atom_site_type_symbol
_atom_site_label
_atom_site_fract_x
_atom_site_fract_y
_atom_site_fract_z
_atom_site_U_iso_or_equiv
_atom_site_adp_type
_atom_site_calc_flag
_atom_site_refinement_flags_adp
_atom_site_refinement_flags_posn
_atom_site_occupancy
Fe Fe1 0.66803(16) 0.28471(9) 0.46467(9) 0.0136(3) Uani d . . 1
Fe Fe2 0.67178(16) 0.78532(9) 0.96788(9) 0.0132(3) Uani d . . 1
Fe Fe3 0.73779(19) -0.01468(11) 0.24242(10) 0.0236(4) Uani d . . 1
Fe Fe4 0.75932(16) 0.52900(10) 0.74852(9) 0.0181(3) Uani d . . 1
Cl Cl1 0.9359(6) -0.0984(4) 0.2952(4) 0.088(2) Uani d . . 1
Cl Cl2 0.5638(4) -0.0928(2) 0.2185(2) 0.0403(8) Uani d . . 1
Cl Cl3 0.7934(3) 0.0897(2) 0.12068(19) 0.0319(7) Uani d . . 1
Cl Cl4 0.6507(5) 0.0501(2) 0.3333(2) 0.0506(11) Uani d . . 1
Cl Cl5 0.9063(4) 0.4421(3) 0.8515(2) 0.0492(9) Uani d . . 1
Cl Cl6 0.7799(3) 0.4914(2) 0.6315(2) 0.0300(6) Uani d . . 1
Cl Cl7 0.8178(3) 0.66864(19) 0.7126(2) 0.0273(6) Uani d . . 1
Cl Cl8 0.5289(3) 0.5186(2) 0.79316(19) 0.0288(6) Uani d . . 1
C C1 0.5582(12) 0.2437(7) 0.3761(6) 0.017(2) Uani d . . 1
H H1 0.4818 0.2806 0.3332 0.021 Uiso calc U R 1
C C2 0.7131(13) 0.2373(7) 0.3613(6) 0.020(2) Uani d . . 1
C C3 0.7839(13) 0.2823(7) 0.2771(7) 0.022(2) Uani d . . 1
H H3A 0.7897 0.2422 0.2426 0.033 Uiso calc U R 1
H H3B 0.8837 0.2969 0.2876 0.033 Uiso calc U R 1
H H3C 0.7248 0.3374 0.2458 0.033 Uiso calc U R 1
C C4 0.7783(13) 0.1744(7) 0.4382(7) 0.021(2) Uani d . . 1
C C5 0.9411(14) 0.1455(8) 0.4466(8) 0.029(3) Uani d . . 1
H H5A 0.9594 0.094 0.4267 0.044 Uiso calc U R 1
H H5B 0.9721 0.1289 0.5074 0.044 Uiso calc U R 1
H H5C 0.9977 0.195 0.4113 0.044 Uiso calc U R 1
C C6 0.6652(12) 0.1429(7) 0.5000(8) 0.021(2) Uani d . . 1
C C7 0.6897(14) 0.0736(8) 0.5878(7) 0.028(2) Uani d . . 1
H H7A 0.6821 0.0139 0.5835 0.042 Uiso calc U R 1
H H7B 0.6148 0.0839 0.6277 0.042 Uiso calc U R 1
H H7C 0.7884 0.0776 0.6094 0.042 Uiso calc U R 1
C C8 0.5299(12) 0.1854(7) 0.4625(7) 0.019(2) Uani d . . 1
C C9 0.3789(13) 0.1688(9) 0.5023(8) 0.029(3) Uani d . . 1
H H9A 0.3113 0.2217 0.4762 0.044 Uiso calc U R 1
H H9B 0.3864 0.1572 0.5648 0.044 Uiso calc U R 1
H H9C 0.3411 0.1169 0.4917 0.044 Uiso calc U R 1
C C10 0.5947(13) 0.4143(7) 0.4528(7) 0.021(2) Uani d . . 1
H H10 0.5163 0.4511 0.4112 0.025 Uiso calc U R 1
C C11 0.7454(13) 0.4123(7) 0.4358(7) 0.022(2) Uani d . . 1
C C12 0.8204(13) 0.4643(7) 0.3544(7) 0.022(2) Uani d . . 1
H H12A 0.7487 0.4834 0.3064 0.033 Uiso calc U R 1
H H12B 0.9011 0.4264 0.3415 0.033 Uiso calc U R 1
H H12C 0.8606 0.517 0.362 0.033 Uiso calc U R 1
C C13 0.8195(12) 0.3536(7) 0.5121(7) 0.017(2) Uani d . . 1
C C14 0.9847(12) 0.3354(8) 0.5236(8) 0.025(2) Uani d . . 1
H H14A 1.0295 0.3389 0.4679 0.038 Uiso calc U R 1
H H14B 1.007 0.2755 0.5654 0.038 Uiso calc U R 1
H H14C 1.0251 0.3801 0.5449 0.038 Uiso calc U R 1
C C15 0.7072(13) 0.3196(7) 0.5763(6) 0.019(2) Uani d . . 1
C C16 0.7380(15) 0.2580(8) 0.6679(8) 0.030(3) Uani d . . 1
H H16A 0.6546 0.2205 0.6883 0.045 Uiso calc U R 1
H H16B 0.751 0.2939 0.7056 0.045 Uiso calc U R 1
H H16C 0.8282 0.2199 0.6693 0.045 Uiso calc U R 1
C C17 0.5690(13) 0.3580(7) 0.5384(7) 0.022(2) Uani d . . 1
C C18 0.4248(15) 0.3452(9) 0.5845(9) 0.035(3) Uani d . . 1
H H18A 0.3434 0.3629 0.5421 0.052 Uiso calc U R 1
H H18B 0.4165 0.3823 0.622 0.052 Uiso calc U R 1
H H18C 0.4199 0.2821 0.6198 0.052 Uiso calc U R 1
C C19 0.5873(12) 0.7833(8) 0.8516(7) 0.022(2) Uani d . . 1
H H19 0.5067 0.8255 0.8166 0.027 Uiso calc U R 1
C C20 0.7399(12) 0.7959(7) 0.8423(6) 0.019(2) Uani d . . 1
C C21 0.8114(15) 0.8720(8) 0.7782(8) 0.031(3) Uani d . . 1
H H21A 0.8417 0.8552 0.7278 0.047 Uiso calc U R 1
H H21B 0.8984 0.8861 0.8049 0.047 Uiso calc U R 1
H H21C 0.7409 0.9246 0.76 0.047 Uiso calc U R 1
C C22 0.8154(12) 0.7191(7) 0.9023(7) 0.019(2) Uani d . . 1
C C23 0.9796(13) 0.6992(8) 0.9140(7) 0.024(2) Uani d . . 1
H H23A 1.0138 0.6606 0.8806 0.036 Uiso calc U R 1
H H23B 1.0029 0.6685 0.9754 0.036 Uiso calc U R 1
H H23C 1.0292 0.7553 0.8936 0.036 Uiso calc U R 1
C C24 0.7074(12) 0.6594(7) 0.9500(6) 0.017(2) Uani d . . 1
C C25 0.7416(14) 0.5693(7) 1.0155(7) 0.026(2) Uani d . . 1
H H25A 0.7668 0.5258 0.9859 0.04 Uiso calc U R 1
H H25B 0.655 0.551 1.0519 0.04 Uiso calc U R 1
H H25C 0.8254 0.5717 1.0516 0.04 Uiso calc U R 1
C C26 0.5661(12) 0.6994(7) 0.9176(7) 0.020(2) Uani d . . 1
C C27 0.4216(14) 0.6590(9) 0.9460(8) 0.029(3) Uani d . . 1
H H27A 0.3407 0.7056 0.9268 0.044 Uiso calc U R 1
H H27B 0.4211 0.6329 1.0092 0.044 Uiso calc U R 1
H H27C 0.4086 0.6122 0.9204 0.044 Uiso calc U R 1
C C28 0.5633(12) 0.8891(7) 0.9983(7) 0.021(2) Uani d . . 1
H H28 0.4834 0.9312 0.9625 0.025 Uiso calc U R 1
C C29 0.7141(13) 0.9033(7) 0.9925(7) 0.023(2) Uani d . . 1
C C30 0.7868(14) 0.9849(8) 0.9312(8) 0.028(3) Uani d . . 1
H H30A 0.8836 0.9657 0.9136 0.043 Uiso calc U R 1
H H30B 0.7994 1.0283 0.9609 0.043 Uiso calc U R 1
H H30C 0.7237 1.0127 0.8798 0.043 Uiso calc U R 1
C C31 0.7910(13) 0.8293(7) 1.0572(7) 0.022(2) Uani d . . 1
C C32 0.9528(13) 0.8178(9) 1.0772(8) 0.029(3) Uani d . . 1
H H32A 1.0081 0.8398 1.0233 0.043 Uiso calc U R 1
H H32B 0.9814 0.7542 1.1062 0.043 Uiso calc U R 1
H H32C 0.9753 0.8518 1.1152 0.043 Uiso calc U R 1
C C33 0.6829(13) 0.7715(8) 1.1012(7) 0.021(2) Uani d . . 1
C C34 0.7131(14) 0.6863(8) 1.1784(7) 0.026(2) Uani d . . 1
H H34A 0.6248 0.652 1.1903 0.039 Uiso calc U R 1
H H34B 0.7381 0.7021 1.2293 0.039 Uiso calc U R 1
H H34C 0.7959 0.6499 1.1653 0.039 Uiso calc U R 1
C C35 0.5404(13) 0.8070(7) 1.0659(7) 0.022(2) Uani d . . 1
C C36 0.3944(14) 0.7711(8) 1.0965(7) 0.027(2) Uani d . . 1
H H36A 0.3227 0.7916 1.0485 0.04 Uiso calc U R 1
H H36B 0.3596 0.7926 1.1435 0.04 Uiso calc U R 1
H H36C 0.4049 0.7055 1.1177 0.04 Uiso calc U R 1

loop_
_atom_site_aniso_label
_atom_site_aniso_U_11
_atom_site_aniso_U_22
_atom_site_aniso_U_33
_atom_site_aniso_U_12
_atom_site_aniso_U_13
_atom_site_aniso_U_23
Fe1 0.0159(7) 0.0120(6) 0.0129(7) -0.0024(5) 0.0021(5) -0.0041(5)
Fe2 0.0170(7) 0.0120(6) 0.0110(6) -0.0035(5) 0.0020(5) -0.0040(5)
Fe3 0.0267(9) 0.0213(8) 0.0182(7) -0.0019(6) -0.0011(6) -0.0001(6)
Fe4 0.0153(7) 0.0213(7) 0.0156(7) 0.0005(6) -0.0006(5) -0.0037(6)
Cl1 0.051(3) 0.096(4) 0.071(3) 0.024(3) -0.012(2) 0.029(3)
Cl2 0.060(2) 0.0430(18) 0.0292(15) -0.0312(16) 0.0143(15) -0.0222(14)
Cl3 0.0252(14) 0.0362(16) 0.0243(14) -0.0083(12) 0.0021(11) 0.0047(11)
Cl4 0.100(3) 0.0330(17) 0.0288(16) -0.0260(19) 0.0122(18) -0.0195(14)
Cl5 0.042(2) 0.058(2) 0.0304(17) 0.0223(17) -0.0116(14) 0.0034(15)
Cl6 0.0293(15) 0.0370(16) 0.0329(15) -0.0060(12) 0.0031(12) -0.0235(13)
Cl7 0.0224(13) 0.0273(14) 0.0385(16) -0.0061(11) 0.0037(11) -0.0187(12)
Cl8 0.0218(13) 0.0332(15) 0.0256(13) -0.0044(11) 0.0082(10) -0.0020(11)
C1 0.023(5) 0.019(5) 0.011(4) -0.008(4) 0.004(4) -0.006(4)
C2 0.033(6) 0.019(5) 0.014(5) -0.012(4) 0.007(4) -0.013(4)
C3 0.025(6) 0.023(5) 0.013(5) 0.003(4) 0.003(4) -0.002(4)
C4 0.032(6) 0.013(5) 0.021(5) 0.001(4) -0.003(4) -0.010(4)
C5 0.032(7) 0.032(6) 0.021(5) 0.013(5) -0.009(5) -0.009(5)
C6 0.022(5) 0.011(5) 0.031(6) 0.001(4) 0.002(4) -0.008(4)
C7 0.035(7) 0.023(6) 0.021(5) 0.002(5) 0.001(5) -0.002(5)
C8 0.025(6) 0.015(5) 0.018(5) -0.010(4) 0.006(4) -0.002(4)
C9 0.024(6) 0.035(6) 0.027(6) -0.011(5) 0.003(5) -0.008(5)
C10 0.028(6) 0.013(5) 0.023(5) 0.001(4) 0.002(4) -0.007(4)
C11 0.036(6) 0.013(5) 0.023(5) -0.010(4) 0.006(5) -0.011(4)
C12 0.025(6) 0.019(5) 0.021(5) -0.008(4) 0.003(4) -0.004(4)
C13 0.019(5) 0.019(5) 0.015(5) -0.006(4) -0.002(4) -0.008(4)
C14 0.017(5) 0.029(6) 0.028(6) -0.008(4) -0.008(4) -0.005(5)
C15 0.036(6) 0.017(5) 0.009(4) -0.005(4) 0.003(4) -0.009(4)
C16 0.042(7) 0.027(6) 0.021(6) -0.014(5) 0.002(5) -0.006(5)
C17 0.034(6) 0.011(5) 0.022(5) 0.001(4) 0.014(5) -0.007(4)
C18 0.039(7) 0.030(6) 0.037(7) 0.000(5) 0.019(6) -0.014(5)
C19 0.021(5) 0.029(6) 0.021(5) 0.001(4) 0.000(4) -0.014(4)
C20 0.018(5) 0.027(5) 0.012(5) -0.006(4) 0.007(4) -0.009(4)
C21 0.041(7) 0.025(6) 0.024(6) -0.007(5) 0.013(5) -0.002(5)
C22 0.018(5) 0.022(5) 0.018(5) 0.005(4) 0.007(4) -0.008(4)
C23 0.025(6) 0.028(6) 0.017(5) 0.002(5) 0.004(4) -0.005(4)
C24 0.025(5) 0.013(4) 0.016(5) -0.005(4) 0.005(4) -0.009(4)
C25 0.037(7) 0.017(5) 0.022(5) -0.004(5) 0.013(5) -0.003(4)
C26 0.023(5) 0.023(5) 0.018(5) -0.005(4) 0.004(4) -0.012(4)
C27 0.029(6) 0.033(6) 0.033(6) -0.012(5) -0.002(5) -0.018(5)
C28 0.028(6) 0.018(5) 0.018(5) 0.007(4) -0.001(4) -0.011(4)
C29 0.035(6) 0.018(5) 0.019(5) -0.007(5) 0.001(5) -0.012(4)
C30 0.030(6) 0.020(5) 0.037(7) -0.012(5) 0.007(5) -0.009(5)
C31 0.032(6) 0.027(5) 0.016(5) -0.007(5) 0.006(4) -0.018(4)
C32 0.027(6) 0.035(6) 0.024(6) -0.003(5) 0.000(5) -0.009(5)
C33 0.025(6) 0.028(6) 0.013(5) 0.012(4) -0.006(4) -0.013(4)
C34 0.030(6) 0.029(6) 0.017(5) -0.001(5) 0.002(4) -0.007(4)
C35 0.028(6) 0.020(5) 0.020(5) -0.003(4) 0.008(4) -0.012(4)
C36 0.035(7) 0.030(6) 0.017(5) -0.001(5) 0.008(5) -0.009(4)

loop_
_atom_type_symbol
_atom_type_description
_atom_type_scat_dispersion_real
_atom_type_scat_dispersion_imag
_atom_type_scat_source
C C 0.0033 0.0016 'International Tables Vol C Tables 4.2.6.8 and 6.1.1.4'
H H 0.0000 0.0000 'International Tables Vol C Tables 4.2.6.8 and 6.1.1.4'
Cl Cl 0.1484 0.1585 'International Tables Vol C Tables 4.2.6.8 and 6.1.1.4'
Fe Fe 0.3463 0.8444 'International Tables Vol C Tables 4.2.6.8 and 6.1.1.4'

loop_
_geom_angle_atom_site_label_1
_geom_angle_atom_site_label_2
_geom_angle_atom_site_label_3
_geom_angle
C10 Fe1 C1 109.7(4)
C10 Fe1 C8 124.2(4)
C1 Fe1 C8 40.6(4)
C10 Fe1 C11 39.1(4)
C1 Fe1 C11 123.4(4)
C8 Fe1 C11 158.9(5)
C10 Fe1 C17 39.9(4)
C1 Fe1 C17 124.9(5)
C8 Fe1 C17 108.9(4)
C11 Fe1 C17 66.7(4)
C10 Fe1 C2 125.2(4)
C1 Fe1 C2 40.0(4)
C8 Fe1 C2 67.5(4)
C11 Fe1 C2 109.4(4)
C17 Fe1 C2 160.7(5)
C10 Fe1 C13 66.0(4)
C1 Fe1 C13 158.5(4)
C8 Fe1 C13 159.6(4)
C11 Fe1 C13 39.8(4)
C17 Fe1 C13 66.5(4)
C2 Fe1 C13 123.6(4)
C10 Fe1 C15 66.2(4)
C1 Fe1 C15 159.8(4)
C8 Fe1 C15 123.7(4)
C11 Fe1 C15 67.0(4)
C17 Fe1 C15 39.1(4)
C2 Fe1 C15 158.7(5)
C13 Fe1 C15 40.1(4)
C10 Fe1 C4 161.0(4)
C1 Fe1 C4 66.2(4)
C8 Fe1 C4 65.8(4)
C11 Fe1 C4 126.1(5)
C17 Fe1 C4 158.0(4)
C2 Fe1 C4 39.5(4)
C13 Fe1 C4 110.5(4)
C15 Fe1 C4 124.3(4)
C10 Fe1 C6 158.4(4)
C1 Fe1 C6 66.5(4)
C8 Fe1 C6 38.8(4)
C11 Fe1 C6 161.1(5)
C17 Fe1 C6 123.2(4)
C2 Fe1 C6 66.7(4)
C13 Fe1 C6 125.5(4)
C15 Fe1 C6 109.5(4)
C4 Fe1 C6 39.2(4)
C28 Fe2 C19 108.6(4)
C28 Fe2 C35 40.2(4)
C19 Fe2 C35 123.5(5)
C28 Fe2 C20 123.2(4)
C19 Fe2 C20 39.6(4)
C35 Fe2 C20 158.5(4)
C28 Fe2 C26 123.8(4)
C19 Fe2 C26 40.2(4)
C35 Fe2 C26 108.4(4)
C20 Fe2 C26 67.2(4)
C28 Fe2 C29 39.2(5)
C19 Fe2 C29 123.7(4)
C35 Fe2 C29 66.8(5)
C20 Fe2 C29 109.3(4)
C26 Fe2 C29 158.9(5)
C28 Fe2 C24 159.0(4)
C19 Fe2 C24 66.7(4)
C35 Fe2 C24 123.7(4)
C20 Fe2 C24 67.2(4)
C26 Fe2 C24 39.3(4)
C29 Fe2 C24 160.6(5)
C28 Fe2 C22 159.0(4)
C19 Fe2 C22 65.9(4)
C35 Fe2 C22 160.0(4)
C20 Fe2 C22 39.5(4)
C26 Fe2 C22 66.2(4)
C29 Fe2 C22 125.3(5)
C24 Fe2 C22 39.9(4)
C28 Fe2 C33 65.9(4)
C19 Fe2 C33 159.6(5)
C35 Fe2 C33 39.4(4)
C20 Fe2 C33 160.2(4)
C26 Fe2 C33 124.8(4)
C29 Fe2 C33 65.5(4)
C24 Fe2 C33 110.9(4)
C22 Fe2 C33 126.3(4)
C28 Fe2 C31 66.1(4)
C19 Fe2 C31 159.5(5)
C35 Fe2 C31 66.3(4)
C20 Fe2 C31 125.2(4)
C26 Fe2 C31 159.4(4)
C29 Fe2 C31 39.6(4)
C24 Fe2 C31 125.5(4)
C22 Fe2 C31 111.5(4)
C33 Fe2 C31 38.5(5)
Cl1 Fe3 Cl4 110.2(2)
Cl1 Fe3 Cl2 111.6(2)
Cl4 Fe3 Cl2 107.36(17)
Cl1 Fe3 Cl3 108.93(18)
Cl4 Fe3 Cl3 108.77(15)
Cl2 Fe3 Cl3 109.95(14)
Cl5 Fe4 Cl6 111.00(15)
Cl5 Fe4 Cl7 110.49(16)
Cl6 Fe4 Cl7 106.84(13)
Cl5 Fe4 Cl8 109.38(15)
Cl6 Fe4 Cl8 109.35(13)
Cl7 Fe4 Cl8 109.75(13)
C2 C1 C8 108.3(9)
C2 C1 Fe1 71.0(6)
C8 C1 Fe1 70.5(6)
C2 C1 H1 125.9
C8 C1 H1 125.9
Fe1 C1 H1 125.9
C1 C2 C4 106.7(9)
C1 C2 C3 124.2(10)
C4 C2 C3 128.9(11)
C1 C2 Fe1 68.9(6)
C4 C2 Fe1 71.3(6)
C3 C2 Fe1 129.2(7)
C2 C3 H3A 109.5
C2 C3 H3B 109.5
H3A C3 H3B 109.5
C2 C3 H3C 109.5
H3A C3 H3C 109.5
H3B C3 H3C 109.5
C6 C4 C2 109.1(10)
C6 C4 C5 127.9(10)
C2 C4 C5 123.0(11)
C6 C4 Fe1 70.7(6)
C2 C4 Fe1 69.2(5)
C5 C4 Fe1 128.4(8)
C4 C5 H5A 109.5
C4 C5 H5B 109.5
H5A C5 H5B 109.5
C4 C5 H5C 109.5
H5A C5 H5C 109.5
H5B C5 H5C 109.5
C8 C6 C4 107.8(10)
C8 C6 C7 127.3(10)
C4 C6 C7 124.9(10)
C8 C6 Fe1 68.9(6)
C4 C6 Fe1 70.1(6)
C7 C6 Fe1 128.4(8)
C6 C7 H7A 109.5
C6 C7 H7B 109.5
H7A C7 H7B 109.5
C6 C7 H7C 109.5
H7A C7 H7C 109.5
H7B C7 H7C 109.5
C6 C8 C1 108.1(9)
C6 C8 C9 126.5(10)
C1 C8 C9 125.3(10)
C6 C8 Fe1 72.2(6)
C1 C8 Fe1 68.9(6)
C9 C8 Fe1 127.7(8)
C8 C9 H9A 109.5
C8 C9 H9B 109.5
H9A C9 H9B 109.5
C8 C9 H9C 109.5
H9A C9 H9C 109.5
H9B C9 H9C 109.5
C11 C10 C17 109.9(10)
C11 C10 Fe1 71.4(6)
C17 C10 Fe1 71.1(6)
C11 C10 H10 125.1
C17 C10 H10 125.1
Fe1 C10 H10 125.1
C10 C11 C13 107.6(10)
C10 C11 C12 127.3(11)
C13 C11 C12 125.1(11)
C10 C11 Fe1 69.5(6)
C13 C11 Fe1 71.1(6)
C12 C11 Fe1 126.7(7)
C11 C12 H12A 109.5
C11 C12 H12B 109.5
H12A C12 H12B 109.5
C11 C12 H12C 109.5
H12A C12 H12C 109.5
H12B C12 H12C 109.5
C11 C13 C15 107.3(9)
C11 C13 C14 125.3(10)
C15 C13 C14 127.3(10)
C11 C13 Fe1 69.1(6)
C15 C13 Fe1 70.1(6)
C14 C13 Fe1 128.5(8)
C13 C14 H14A 109.5
C13 C14 H14B 109.5
H14A C14 H14B 109.5
C13 C14 H14C 109.5
H14A C14 H14C 109.5
H14B C14 H14C 109.5
C17 C15 C13 107.4(9)
C17 C15 C16 127.6(10)
C13 C15 C16 124.9(11)
C17 C15 Fe1 69.4(6)
C13 C15 Fe1 69.9(5)
C16 C15 Fe1 128.3(7)
C15 C16 H16A 109.5
C15 C16 H16B 109.5
H16A C16 H16B 109.5
C15 C16 H16C 109.5
H16A C16 H16C 109.5
H16B C16 H16C 109.5
C15 C17 C10 107.8(10)
C15 C17 C18 124.7(10)
C10 C17 C18 127.4(11)
C15 C17 Fe1 71.5(5)
C10 C17 Fe1 69.0(6)
C18 C17 Fe1 128.5(9)
C17 C18 H18A 109.5
C17 C18 H18B 109.5
H18A C18 H18B 109.5
C17 C18 H18C 109.5
H18A C18 H18C 109.5
H18B C18 H18C 109.5
C20 C19 C26 109.3(10)
C20 C19 Fe2 71.1(6)
C26 C19 Fe2 70.8(6)
C20 C19 H19 125.4
C26 C19 H19 125.4
Fe2 C19 H19 125.4
C19 C20 C22 107.1(10)
C19 C20 C21 127.1(11)
C22 C20 C21 125.7(10)
C19 C20 Fe2 69.4(6)
C22 C20 Fe2 71.0(6)
C21 C20 Fe2 127.7(8)
C20 C21 H21A 109.5
C20 C21 H21B 109.5
H21A C21 H21B 109.5
C20 C21 H21C 109.5
H21A C21 H21C 109.5
H21B C21 H21C 109.5
C20 C22 C24 108.8(9)
C20 C22 C23 127.2(10)
C24 C22 C23 124.0(10)
C20 C22 Fe2 69.5(6)
C24 C22 Fe2 70.0(6)
C23 C22 Fe2 128.0(8)
C22 C23 H23A 109.5
C22 C23 H23B 109.5
H23A C23 H23B 109.5
C22 C23 H23C 109.5
H23A C23 H23C 109.5
H23B C23 H23C 109.5
C26 C24 C22 107.2(9)
C26 C24 C25 127.2(10)
C22 C24 C25 125.5(10)
C26 C24 Fe2 69.6(6)
C22 C24 Fe2 70.1(6)
C25 C24 Fe2 129.4(7)
C24 C25 H25A 109.5
C24 C25 H25B 109.5
H25A C25 H25B 109.5
C24 C25 H25C 109.5
H25A C25 H25C 109.5
H25B C25 H25C 109.5
C24 C26 C19 107.7(9)
C24 C26 C27 125.6(10)
C19 C26 C27 126.6(10)
C24 C26 Fe2 71.1(6)
C19 C26 Fe2 69.0(6)
C27 C26 Fe2 126.8(8)
C26 C27 H27A 109.5
C26 C27 H27B 109.5
H27A C27 H27B 109.5
C26 C27 H27C 109.5
H27A C27 H27C 109.5
H27B C27 H27C 109.5
C29 C28 C35 109.5(10)
C29 C28 Fe2 72.1(6)
C35 C28 Fe2 71.2(6)
C29 C28 H28 125.2
C35 C28 H28 125.2
Fe2 C28 H28 125.2
C28 C29 C31 108.0(10)
C28 C29 C30 126.8(10)
C31 C29 C30 125.2(11)
C28 C29 Fe2 68.7(6)
C31 C29 Fe2 72.0(6)
C30 C29 Fe2 126.9(8)
C29 C30 H30A 109.5
C29 C30 H30B 109.5
H30A C30 H30B 109.5
C29 C30 H30C 109.5
H30A C30 H30C 109.5
H30B C30 H30C 109.5
C33 C31 C29 106.7(10)
C33 C31 C32 126.3(11)
C29 C31 C32 126.9(11)
C33 C31 Fe2 69.8(6)
C29 C31 Fe2 68.5(6)
C32 C31 Fe2 128.8(8)
C31 C32 H32A 109.5
C31 C32 H32B 109.5
H32A C32 H32B 109.5
C31 C32 H32C 109.5
H32A C32 H32C 109.5
H32B C32 H32C 109.5
C31 C33 C35 109.8(10)
C31 C33 C34 125.1(10)
C35 C33 C34 125.0(11)
C31 C33 Fe2 71.7(6)
C35 C33 Fe2 69.1(6)
C34 C33 Fe2 128.3(8)
C33 C34 H34A 109.5
C33 C34 H34B 109.5
H34A C34 H34B 109.5
C33 C34 H34C 109.5
H34A C34 H34C 109.5
H34B C34 H34C 109.5
C33 C35 C28 106.0(10)
C33 C35 C36 127.8(10)
C28 C35 C36 126.1(11)
C33 C35 Fe2 71.5(6)
C28 C35 Fe2 68.6(6)
C36 C35 Fe2 128.0(8)
C35 C36 H36A 109.5
C35 C36 H36B 109.5
H36A C36 H36B 109.5
C35 C36 H36C 109.5
H36A C36 H36C 109.5
H36B C36 H36C 109.5

loop_
_geom_bond_atom_site_label_1
_geom_bond_atom_site_label_2
_geom_bond_distance
Fe1 C10 2.064(10)
Fe1 C1 2.066(10)
Fe1 C8 2.088(10)
Fe1 C11 2.089(10)
Fe1 C17 2.091(10)
Fe1 C2 2.094(9)
Fe1 C13 2.116(10)
Fe1 C15 2.118(9)
Fe1 C4 2.122(10)
Fe1 C6 2.131(10)
Fe2 C28 2.058(10)
Fe2 C19 2.074(10)
Fe2 C35 2.092(10)
Fe2 C20 2.096(10)
Fe2 C26 2.096(11)
Fe2 C29 2.102(10)
Fe2 C24 2.116(10)
Fe2 C22 2.117(10)
Fe2 C33 2.124(10)
Fe2 C31 2.148(10)
Fe3 Cl1 2.165(5)
Fe3 Cl4 2.184(4)
Fe3 Cl2 2.186(4)
Fe3 Cl3 2.208(3)
Fe4 Cl5 2.187(3)
Fe4 Cl6 2.190(3)
Fe4 Cl7 2.196(3)
Fe4 Cl8 2.203(3)
C1 C2 1.424(15)
C1 C8 1.442(14)
C1 H1 1.0
C2 C4 1.427(15)
C2 C3 1.487(14)
C3 H3A 0.98
C3 H3B 0.98
C3 H3C 0.98
C4 C6 1.426(16)
C4 C5 1.510(16)
C5 H5A 0.98
C5 H5B 0.98
C5 H5C 0.98
C6 C8 1.403(15)
C6 C7 1.501(15)
C7 H7A 0.98
C7 H7B 0.98
C7 H7C 0.98
C8 C9 1.510(16)
C9 H9A 0.98
C9 H9B 0.98
C9 H9C 0.98
C10 C11 1.391(16)
C10 C17 1.418(15)
C10 H10 1.0
C11 C13 1.431(15)
C11 C12 1.499(15)
C12 H12A 0.98
C12 H12B 0.98
C12 H12C 0.98
C13 C15 1.451(15)
C13 C14 1.508(15)
C14 H14A 0.98
C14 H14B 0.98
C14 H14C 0.98
C15 C17 1.411(16)
C15 C16 1.512(15)
C16 H16A 0.98
C16 H16B 0.98
C16 H16C 0.98
C17 C18 1.494(16)
C18 H18A 0.98
C18 H18B 0.98
C18 H18C 0.98
C19 C20 1.411(15)
C19 C26 1.433(16)
C19 H19 1.0
C20 C22 1.424(15)
C20 C21 1.493(15)
C21 H21A 0.98
C21 H21B 0.98
C21 H21C 0.98
C22 C24 1.443(15)
C22 C23 1.501(15)
C23 H23A 0.98
C23 H23B 0.98
C23 H23C 0.98
C24 C26 1.417(15)
C24 C25 1.491(14)
C25 H25A 0.98
C25 H25B 0.98
C25 H25C 0.98
C26 C27 1.497(16)
C27 H27A 0.98
C27 H27B 0.98
C27 H27C 0.98
C28 C29 1.397(16)
C28 C35 1.428(15)
C28 H28 1.0
C29 C31 1.439(16)
C29 C30 1.534(15)
C30 H30A 0.98
C30 H30B 0.98
C30 H30C 0.98
C31 C33 1.409(17)
C31 C32 1.493(16)
C32 H32A 0.98
C32 H32B 0.98
C32 H32C 0.98
C33 C35 1.423(15)
C33 C34 1.526(15)
C34 H34A 0.98
C34 H34B 0.98
C34 H34C 0.98
C35 C36 1.492(16)
C36 H36A 0.98
C36 H36B 0.98
C36 H36C 0.98
